data_2021489
loop_
_publ_author_name
'Losev, Evgeniy A.'
'Boldyreva, Elena'

_publ_section_title
;
 Concomitant cocrystal and salt: no interconversion in the solid state
;
_journal_coeditor_code KU3233
_journal_issue 3
_journal_name_full 'Acta Crystallographica Section C'
_journal_page_first
;
;
_journal_paper_doi 10.1107/S2053229619001372
_journal_volume 75
_journal_year 2019
_chemical_formula_iupac 'C3 H7.5 N O2 +, C4 H5.5 O6 -'
_chemical_formula_moiety 'C3 H7.5 N O2 +, C4 H5.5 O6 -'
_chemical_formula_sum 'C7 H13 N O8'
_chemical_formula_weight 239.18
_chemical_name_common '\b-Alanine--<i>DL</i>-tartaric acid (1/1)'
_chemical_name_systematic '\b-Alaninium <i>DL</i>-tartarate'
_space_group_crystal_system triclinic
_space_group_IT_number 2
_space_group_name_Hall '-P 1'
_space_group_name_H-M_alt 'P -1'
_symmetry_space_group_name_Hall '-P 1'
_symmetry_space_group_name_H-M 'P -1'
_atom_sites_solution_hydrogens mixed
_atom_sites_solution_primary iterative
_audit_creation_method
;
Olex2 1.2
(compiled 2018.05.29 svn.r3508 for OlexSys, GUI svn.r5506)
;
_cell_angle_alpha 108.617(10)
_cell_angle_beta 97.370(9)
_cell_angle_gamma 92.763(9)
_cell_formula_units_Z 2
_cell_length_a 4.9272(5)
_cell_length_b 8.6072(9)
_cell_length_c 12.1525(13)
_cell_measurement_reflns_used 2265
_cell_measurement_temperature 293
_cell_measurement_theta_max 29.4530
_cell_measurement_theta_min 2.5130
_cell_volume 482.19(9)
_computing_cell_refinement
;
CrysAlis PRO (Agilent, 2014)
;
_computing_data_collection
;
CrysAlis PRO (Agilent, 2014)
;
_computing_data_reduction
;
CrysAlis PRO (Agilent, 2014)
;
_computing_molecular_graphics
;
OLEX2 (Dolomanov <i>et al.</i>,  2009)
;
_computing_publication_material
;
OLEX2 (Dolomanov <i>et al.</i>,  2009)
;
_computing_structure_refinement
;
SHELXL2018 (Sheldrick, 2015b)
;
_computing_structure_solution
;
olex2.solve (Bourhis <i>et al.</i>,  2015)
;
_diffrn_ambient_temperature 293.15
_diffrn_detector 'CCD plate'
_diffrn_measured_fraction_theta_full 0.998
_diffrn_measured_fraction_theta_max 0.996
_diffrn_measurement_device_type 'Stoe IPDS'
_diffrn_measurement_method '\w scans'
_diffrn_radiation_monochromator graphite
_diffrn_radiation_probe x-ray
_diffrn_radiation_type MoK\a
_diffrn_radiation_wavelength 0.71073
_diffrn_reflns_av_R_equivalents 0.0346
_diffrn_reflns_av_unetI/netI 0.0555
_diffrn_reflns_limit_h_max 5
_diffrn_reflns_limit_h_min -6
_diffrn_reflns_limit_k_max 10
_diffrn_reflns_limit_k_min -10
_diffrn_reflns_limit_l_max 15
_diffrn_reflns_limit_l_min -15
_diffrn_reflns_number 4119
_diffrn_reflns_theta_full 25.242
_diffrn_reflns_theta_max 26.369
_diffrn_reflns_theta_min 2.508
_diffrn_source 'Enhance (Mo) X-ray Source'
_exptl_absorpt_coefficient_mu 0.153
_exptl_absorpt_correction_T_max 1.00000
_exptl_absorpt_correction_T_min 0.98485
_exptl_absorpt_correction_type gaussian
_exptl_absorpt_process_details
;
(CrysAlis PRO; Agilent, 2014)
;
_exptl_crystal_colour colourless
_exptl_crystal_density_diffrn 1.647
_exptl_crystal_description block
_exptl_crystal_F_000 252
_exptl_crystal_size_max 0.434
_exptl_crystal_size_mid 0.071
_exptl_crystal_size_min 0.034
_refine_diff_density_max 0.213
_refine_diff_density_min -0.205
_refine_ls_extinction_method none
_refine_ls_goodness_of_fit_ref 1.033
_refine_ls_hydrogen_treatment mixed
_refine_ls_matrix_type full
_refine_ls_number_parameters 154
_refine_ls_number_reflns 1966
_refine_ls_number_restraints 1
_refine_ls_restrained_S_all 1.034
_refine_ls_R_factor_all 0.0793
_refine_ls_R_factor_gt 0.0456
_refine_ls_shift/su_max 0.000
_refine_ls_shift/su_mean 0.000
_refine_ls_structure_factor_coef Fsqd
_refine_ls_weighting_details 'w=1/[\s^2^(Fo^2^)+(0.0426P)^2^+0.0489P] where P=(Fo^2^+2Fc^2^)/3'
_refine_ls_weighting_scheme calc
_refine_ls_wR_factor_gt 0.0934
_refine_ls_wR_factor_ref 0.1047
_reflns_number_gt 1348
_reflns_number_total 1966
_reflns_threshold_expression 'I > 2\s(I)'
_cod_data_source_file ku3233sup1.cif
_cod_data_source_block RT_salt
_cod_database_code 2021489
_shelx_space_group_comment
;
The symmetry employed for this shelxl refinement is uniquely defined
by the following loop, which should always be used as a source of
symmetry information in preference to the above space-group names.
They are only intended as comments.
;
_shelx_estimated_absorpt_t_min 0.937
_shelx_estimated_absorpt_t_max 0.995

loop_
_space_group_symop_operation_xyz
'x, y, z'
'-x, -y, -z'

loop_
_atom_site_type_symbol
_atom_site_label
_atom_site_fract_x
_atom_site_fract_y
_atom_site_fract_z
_atom_site_U_iso_or_equiv
_atom_site_adp_type
_atom_site_calc_flag
_atom_site_occupancy
O O3 0.2695(3) 0.99372(19) 0.13167(14) 0.0271(4) Uani d 1
O O6 0.1941(3) 0.5945(2) 0.06573(13) 0.0309(4) Uani d 1
H H6 0.076497 0.528802 0.017048 0.037 Uiso calc 0.5
O O4 0.7467(3) 0.84644(19) 0.03026(13) 0.0290(4) Uani d 1
H H4 0.902047 0.876656 0.067126 0.035 Uiso calc 1
O O1 0.8829(3) 0.97687(18) 0.31668(14) 0.0314(4) Uani d 1
H H1 0.992913 1.049294 0.364104 0.038 Uiso calc 1
O O5 0.3210(3) 0.6363(2) -0.09288(13) 0.0353(4) Uani d 1
O O8 0.4346(4) 0.85482(19) 0.44017(14) 0.0364(4) Uani d 1
H H8 0.503776 0.948218 0.478322 0.044 Uiso calc 0.5
O O2 0.6981(3) 1.1885(2) 0.27651(16) 0.0431(5) Uani d 1
C C3 0.5844(4) 0.7800(2) 0.09611(17) 0.0204(5) Uani d 1
H H3A 0.699831 0.719641 0.136917 0.024 Uiso calc 1
C C2 0.4667(4) 0.9164(2) 0.18710(18) 0.0203(5) Uani d 1
H H2 0.375021 0.866781 0.236422 0.024 Uiso calc 1
N N1 0.2087(4) 0.3633(2) 0.23095(16) 0.0303(5) Uani d 1
H H1A 0.315467 0.365144 0.177492 0.045 Uiso calc 1
H H1B 0.034157 0.339115 0.196694 0.045 Uiso calc 1
H H1C 0.257848 0.287437 0.263108 0.045 Uiso calc 1
O O7 0.7673(4) 0.7780(2) 0.54878(17) 0.0514(6) Uani d 1
C C5 0.5862(5) 0.7504(3) 0.4633(2) 0.0278(5) Uani d 1
C C1 0.6937(4) 1.0444(3) 0.26557(18) 0.0235(5) Uani d 1
C C4 0.3499(4) 0.6610(3) 0.01315(19) 0.0216(5) Uani d 1
C C7 0.2398(5) 0.5265(3) 0.3231(2) 0.0285(5) Uani d 1
H H7A 0.137858 0.521518 0.385290 0.034 Uiso calc 1
H H7B 0.164118 0.606729 0.290071 0.034 Uiso calc 1
C C6 0.5368(5) 0.5799(3) 0.3733(2) 0.0315(6) Uani d 1
H H6A 0.639097 0.576938 0.309723 0.038 Uiso calc 1
H H6B 0.608012 0.501825 0.409568 0.038 Uiso calc 1
H H3 0.326(7) 1.024(5) 0.085(3) 0.094(14) Uiso d 1

loop_
_atom_site_aniso_label
_atom_site_aniso_U_11
_atom_site_aniso_U_22
_atom_site_aniso_U_33
_atom_site_aniso_U_12
_atom_site_aniso_U_13
_atom_site_aniso_U_23
O3 0.0204(8) 0.0299(9) 0.0312(9) 0.0042(7) -0.0010(7) 0.0120(8)
O6 0.0277(9) 0.0307(10) 0.0296(9) -0.0131(7) -0.0016(7) 0.0080(8)
O4 0.0196(8) 0.0344(9) 0.0311(9) -0.0073(7) 0.0026(7) 0.0101(8)
O1 0.0255(9) 0.0278(9) 0.0325(9) -0.0026(7) -0.0117(7) 0.0052(7)
O5 0.0280(9) 0.0473(11) 0.0239(9) -0.0073(8) -0.0026(7) 0.0066(8)
O8 0.0467(11) 0.0214(9) 0.0336(10) 0.0040(8) -0.0034(8) 0.0022(8)
O2 0.0381(10) 0.0220(9) 0.0601(12) -0.0051(7) -0.0151(9) 0.0105(9)
C3 0.0175(10) 0.0217(11) 0.0224(11) -0.0026(8) -0.0007(9) 0.0098(10)
C2 0.0177(10) 0.0206(11) 0.0219(11) -0.0013(9) -0.0008(9) 0.0079(9)
N1 0.0249(10) 0.0250(11) 0.0329(11) -0.0005(8) -0.0023(9) 0.0014(9)
O7 0.0531(12) 0.0336(11) 0.0518(12) -0.0103(9) -0.0282(10) 0.0080(9)
C5 0.0250(12) 0.0254(12) 0.0291(12) -0.0044(10) -0.0017(10) 0.0065(10)
C1 0.0227(11) 0.0230(12) 0.0220(11) 0.0001(9) 0.0001(9) 0.0049(10)
C4 0.0161(11) 0.0186(11) 0.0272(12) 0.0006(8) -0.0008(9) 0.0050(9)
C7 0.0248(12) 0.0244(12) 0.0280(12) 0.0021(9) 0.0000(10) -0.0012(10)
C6 0.0262(12) 0.0270(13) 0.0354(13) 0.0023(10) -0.0020(11) 0.0046(11)

loop_
_atom_type_symbol
_atom_type_description
_atom_type_scat_dispersion_real
_atom_type_scat_dispersion_imag
_atom_type_scat_source
C C 0.0033 0.0016 'International Tables Vol C Tables 4.2.6.8 and 6.1.1.4'
H H 0.0000 0.0000 'International Tables Vol C Tables 4.2.6.8 and 6.1.1.4'
N N 0.0061 0.0033 'International Tables Vol C Tables 4.2.6.8 and 6.1.1.4'
O O 0.0106 0.0060 'International Tables Vol C Tables 4.2.6.8 and 6.1.1.4'

loop_
_exptl_crystal_face_index_h
_exptl_crystal_face_index_k
_exptl_crystal_face_index_l
_exptl_crystal_face_perp_dist
0 5 1 0.0120
0 -1 3 0.0420
0 1 -3 0.0290
-7 3 -2 0.1830
3 -1 1 0.2160
0 -5 -1 0.0220

loop_
_geom_angle_atom_site_label_1
_geom_angle_atom_site_label_2
_geom_angle_atom_site_label_3
_geom_angle
C2 O3 H3 112(3)
C4 O6 H6 109.5
C3 O4 H4 109.5
C1 O1 H1 109.5
C5 O8 H8 109.5
O4 C3 H3A 108.9
O4 C3 C2 111.09(16)
O4 C3 C4 109.52(16)
C2 C3 H3A 108.9
C4 C3 H3A 108.9
C4 C3 C2 109.59(17)
O3 C2 C3 110.99(16)
O3 C2 H2 108.3
O3 C2 C1 109.76(16)
C3 C2 H2 108.3
C1 C2 C3 110.99(17)
C1 C2 H2 108.3
H1A N1 H1B 109.5
H1A N1 H1C 109.5
H1B N1 H1C 109.5
C7 N1 H1A 109.5
C7 N1 H1B 109.5
C7 N1 H1C 109.5
O8 C5 C6 114.73(18)
O7 C5 O8 126.0(2)
O7 C5 C6 119.2(2)
O1 C1 C2 111.49(17)
O2 C1 O1 125.2(2)
O2 C1 C2 123.27(18)
O6 C4 C3 113.50(18)
O5 C4 O6 125.5(2)
O5 C4 C3 121.04(19)
N1 C7 H7A 109.5
N1 C7 H7B 109.5
N1 C7 C6 110.91(18)
H7A C7 H7B 108.0
C6 C7 H7A 109.5
C6 C7 H7B 109.5
C5 C6 H6A 108.8
C5 C6 H6B 108.8
C7 C6 C5 113.90(19)
C7 C6 H6A 108.8
C7 C6 H6B 108.8
H6A C6 H6B 107.7

loop_
_geom_bond_atom_site_label_1
_geom_bond_atom_site_label_2
_geom_bond_distance
O3 C2 1.421(2)
O3 H3 0.774(18)
O6 H6 0.8200
O6 C4 1.282(3)
O4 H4 0.8200
O4 C3 1.421(2)
O1 H1 0.8200
O1 C1 1.314(2)
O5 C4 1.225(2)
O8 H8 0.8200
O8 C5 1.271(3)
O2 C1 1.203(2)
C3 H3A 0.9800
C3 C2 1.529(3)
C3 C4 1.526(3)
C2 H2 0.9800
C2 C1 1.520(3)
N1 H1A 0.8900
N1 H1B 0.8900
N1 H1C 0.8900
N1 C7 1.477(3)
O7 C5 1.231(3)
C5 C6 1.510(3)
C7 H7A 0.9700
C7 H7B 0.9700
C7 C6 1.501(3)
C6 H6A 0.9700
C6 H6B 0.9700

loop_
_geom_hbond_atom_site_label_D
_geom_hbond_atom_site_label_H
_geom_hbond_atom_site_label_A
_geom_hbond_site_symmetry_A
_geom_hbond_distance_DH
_geom_hbond_distance_HA
_geom_hbond_distance_DA
_geom_hbond_angle_DHA
_geom_hbond_publ_flag
O4 H4 O3 1_655 0.82 1.97 2.763(2) 163.9 yes
O1 H1 O7 2_776 0.82 1.80 2.612(2) 171.4 yes
N1 H1A O4 2_665 0.89 2.57 3.153(2) 124.0 yes
N1 H1A O5 2_665 0.89 2.18 3.031(3) 160.9 yes
N1 H1B O5 2_565 0.89 2.08 2.917(2) 155.7 yes
N1 H1B O2 1_445 0.89 2.52 3.070(3) 120.2 yes
N1 H1C O2 1_545 0.89 2.37 2.987(2) 126.3 yes

loop_
_geom_torsion_atom_site_label_1
_geom_torsion_atom_site_label_2
_geom_torsion_atom_site_label_3
_geom_torsion_atom_site_label_4
_geom_torsion
O3 C2 C1 O1 -178.80(17)
O3 C2 C1 O2 -0.1(3)
O4 C3 C2 O3 67.8(2)
O4 C3 C2 C1 -54.6(2)
O4 C3 C4 O6 179.53(17)
O4 C3 C4 O5 -0.9(3)
O8 C5 C6 C7 -38.3(3)
C3 C2 C1 O1 -55.7(2)
C3 C2 C1 O2 123.0(2)
C2 C3 C4 O6 -58.4(2)
C2 C3 C4 O5 121.2(2)
N1 C7 C6 C5 176.59(19)
O7 C5 C6 C7 143.4(2)
C4 C3 C2 O3 -53.4(2)
C4 C3 C2 C1 -175.73(16)

_cod_database_fobs_code 2021489
